data_7060131
loop_
_publ_author_name
'Saeed, Aamer'
'Khurshid, Asma'
'Fl\"orke, Ulrich'
'Echeverr\'ia, Gustavo A.'
'Piro, Oscar E.'
'Gil, Diego M.'
'Rocha, Mariana'
'Frontera, Antonio'
'El-Seedi, Hesham R.'
'Mumtaz, Amara'
'Erben, Mauricio F.'

_publ_section_title
;
 Intermolecular interactions in antipyrine-like derivatives
 2-halo-N-(1,5-dimethyl-3-oxo-2-phenyl-2,3-dihydro-1H-pyrazol-4-yl)benzamides:
 X-ray structure, Hirshfeld surface analysis and DFT calculations
;
_journal_issue 45
_journal_name_full 'New Journal of Chemistry'
_journal_page_first 19541
_journal_page_last 19554
_journal_paper_doi 10.1039/D0NJ03958F
_journal_volume 44
_journal_year 2020
_chemical_formula_sum 'C18 H16 Cl N3 O2'
_chemical_formula_weight 341.79
_chemical_name_systematic 2-chloro-N-(2,3-dihydro-1,5-dimethyl-3-oxo-2-phenyl-1H-pyrazol-4-yl)benzamide
_space_group_crystal_system monoclinic
_space_group_IT_number 14
_space_group_name_Hall '-P 2ybc'
_space_group_name_H-M_alt 'P 1 21/c 1'
_atom_sites_solution_hydrogens difmap
_atom_sites_solution_primary direct
_atom_sites_solution_secondary difmap
_audit_creation_method SHELXL-2018/3
_audit_update_record
;
2020-07-18 deposited with the CCDC.	2020-10-22 downloaded from the CCDC.
;
_cell_angle_alpha 90
_cell_angle_beta 105.334(7)
_cell_angle_gamma 90
_cell_formula_units_Z 4
_cell_length_a 13.9852(11)
_cell_length_b 6.2373(4)
_cell_length_c 20.2255(12)
_cell_measurement_reflns_used 1516
_cell_measurement_temperature 297(2)
_cell_measurement_theta_max 69.8380
_cell_measurement_theta_min 4.5390
_cell_volume 1701.5(2)
_computing_cell_refinement
;
CrysAlisPro, Agilent Technologies,
Version 1.171.37.31 (release 14-01-2014 CrysAlis171 .NET)
(compiled Jan 14 2014,18:38:05)
;
_computing_data_collection
;
CrysAlisPro, Agilent Technologies,
Version 1.171.37.31 (release 14-01-2014 CrysAlis171 .NET)
(compiled Jan 14 2014,18:38:05)
;
_computing_data_reduction
;
CrysAlisPro, Agilent Technologies,
Version 1.171.37.31 (release 14-01-2014 CrysAlis171 .NET)
(compiled Jan 14 2014,18:38:05)
;
_computing_molecular_graphics 'ORTEP-3 (Farrugia, 1997)'
_computing_publication_material 'SHELXL-2018/3 (Sheldrick, 2018)'
_computing_structure_refinement 'SHELXL-2018/3 (Sheldrick, 2018)'
_computing_structure_solution 'SHELXS (Sheldrick, 2008)'
_diffrn_ambient_temperature 297(2)
_diffrn_detector 'CCD plate'
_diffrn_detector_area_resol_mean 16.0604
_diffrn_detector_type Eos
_diffrn_measured_fraction_theta_full 0.999
_diffrn_measured_fraction_theta_max 0.982
_diffrn_measurement_device 'four-circle diffractometer'
_diffrn_measurement_device_type 'Xcalibur, Eos, Gemini'
_diffrn_radiation_monochromator graphite
_diffrn_radiation_probe x-ray
_diffrn_radiation_type 'Cu K\a'
_diffrn_radiation_wavelength 1.54184
_diffrn_reflns_av_R_equivalents 0.0267
_diffrn_reflns_av_unetI/netI 0.0363
_diffrn_reflns_Laue_measured_fraction_full 0.999
_diffrn_reflns_Laue_measured_fraction_max 0.982
_diffrn_reflns_limit_h_max 17
_diffrn_reflns_limit_h_min -14
_diffrn_reflns_limit_k_max 3
_diffrn_reflns_limit_k_min -7
_diffrn_reflns_limit_l_max 24
_diffrn_reflns_limit_l_min -24
_diffrn_reflns_number 6646
_diffrn_reflns_point_group_measured_fraction_full 0.999
_diffrn_reflns_point_group_measured_fraction_max 0.982
_diffrn_reflns_theta_full 67.684
_diffrn_reflns_theta_max 72.347
_diffrn_reflns_theta_min 4.534
_diffrn_source 'Enhance (Cu) X-ray Source'
_exptl_absorpt_coefficient_mu 2.115
_exptl_absorpt_correction_T_max 1.00000
_exptl_absorpt_correction_T_min 0.81882
_exptl_absorpt_correction_type multi-scan
_exptl_absorpt_process_details
;
CrysAlisPro, Agilent Technologies,
Version 1.171.37.31 (release 14-01-2014 CrysAlis171 .NET)
(compiled Jan 14 2014,18:38:05)
Empirical absorption correction using spherical harmonics,
 implemented in SCALE3 ABSPACK scaling algorithm.
;
_exptl_crystal_colour colorless
_exptl_crystal_density_diffrn 1.334
_exptl_crystal_description plate
_exptl_crystal_F_000 712
_exptl_crystal_recrystallization_method 'Re-crystallisation from solvent: Aqueous ethanol'
_exptl_crystal_size_max 0.184
_exptl_crystal_size_mid 0.157
_exptl_crystal_size_min 0.040
_refine_diff_density_max 0.202
_refine_diff_density_min -0.263
_refine_diff_density_rms 0.037
_refine_ls_extinction_method none
_refine_ls_goodness_of_fit_ref 1.010
_refine_ls_hydrogen_treatment refall
_refine_ls_matrix_type full
_refine_ls_number_parameters 281
_refine_ls_number_reflns 3303
_refine_ls_number_restraints 0
_refine_ls_restrained_S_all 1.010
_refine_ls_R_factor_all 0.0774
_refine_ls_R_factor_gt 0.0489
_refine_ls_shift/su_max 0.004
_refine_ls_shift/su_mean 0.000
_refine_ls_structure_factor_coef Fsqd
_refine_ls_weighting_details 'w=1/[\s^2^(Fo^2^)+(0.0717P)^2^+0.2432P] where P=(Fo^2^+2Fc^2^)/3'
_refine_ls_weighting_scheme calc
_refine_ls_wR_factor_gt 0.1272
_refine_ls_wR_factor_ref 0.1518
_reflns_Friedel_coverage 0.000
_reflns_number_gt 2219
_reflns_number_total 3303
_reflns_threshold_expression 'I > 2\s(I)'
_cod_data_source_file d0nj03958f2.cif
_cod_data_source_block shelx
_cod_original_sg_symbol_H-M 'P 21/c'
_cod_database_code 7060131
_shelx_shelxl_version_number 2018/3
_shelx_space_group_comment
;
The symmetry employed for this shelxl refinement is uniquely defined
by the following loop, which should always be used as a source of
symmetry information in preference to the above space-group names.
They are only intended as comments.
;

loop_
_space_group_symop_operation_xyz
'x, y, z'
'-x, y+1/2, -z+1/2'
'-x, -y, -z'
'x, -y-1/2, z-1/2'

loop_
_atom_site_label
_atom_site_type_symbol
_atom_site_fract_x
_atom_site_fract_y
_atom_site_fract_z
_atom_site_U_iso_or_equiv
_atom_site_adp_type
_atom_site_occupancy
_atom_site_site_symmetry_order
_atom_site_calc_flag
_atom_site_refinement_flags_posn
_atom_site_refinement_flags_adp
_atom_site_refinement_flags_occupancy
_atom_site_disorder_assembly
_atom_site_disorder_group
C1 C 0.76750(17) 0.0751(4) 0.19371(12) 0.0557(6) Uani 1 1 d . . . . .
C2 C 0.8308(2) -0.0077(5) 0.15828(16) 0.0707(7) Uani 1 1 d . . . . .
C3 C 0.9194(3) -0.1005(6) 0.1955(2) 0.0953(11) Uani 1 1 d . . . . .
C4 C 0.9432(3) -0.1048(6) 0.2659(2) 0.1042(13) Uani 1 1 d . . . . .
C5 C 0.8806(3) -0.0199(6) 0.30013(19) 0.0899(11) Uani 1 1 d . . . . .
C6 C 0.7915(2) 0.0705(5) 0.26506(13) 0.0685(7) Uani 1 1 d . . . . .
C7 C 0.60419(17) 0.0464(4) 0.10812(10) 0.0512(5) Uani 1 1 d . . . . .
C8 C 0.51225(18) 0.1453(4) 0.10824(10) 0.0552(6) Uani 1 1 d . . . . .
C9 C 0.52950(19) 0.3040(4) 0.15631(11) 0.0605(6) Uani 1 1 d . . . . .
C10 C 0.6815(3) 0.5151(5) 0.20799(15) 0.0756(9) Uani 1 1 d . . . . .
C11 C 0.4585(3) 0.4502(7) 0.17593(19) 0.0927(12) Uani 1 1 d . . . . .
C12 C 0.36014(18) -0.0516(4) 0.09639(11) 0.0570(6) Uani 1 1 d . . . . .
C13 C 0.28085(18) -0.1764(4) 0.04667(11) 0.0568(6) Uani 1 1 d . . . . .
C14 C 0.1807(2) -0.1540(5) 0.04302(13) 0.0724(7) Uani 1 1 d . . . . .
C15 C 0.1109(2) -0.2868(7) 0.00072(18) 0.0910(10) Uani 1 1 d . . . . .
C16 C 0.1402(3) -0.4443(6) -0.03632(18) 0.0916(10) Uani 1 1 d . . . . .
C17 C 0.2385(3) -0.4719(5) -0.03304(16) 0.0801(9) Uani 1 1 d . . . . .
C18 C 0.3079(2) -0.3370(5) 0.00760(12) 0.0643(7) Uani 1 1 d . . . . .
N1 N 0.67534(14) 0.1625(3) 0.15582(8) 0.0555(5) Uani 1 1 d . . . . .
N2 N 0.62828(15) 0.3113(3) 0.18857(9) 0.0590(5) Uani 1 1 d . . . . .
N3 N 0.42018(15) 0.0655(4) 0.06828(9) 0.0585(5) Uani 1 1 d . . . . .
O1 O 0.62223(12) -0.1104(3) 0.07595(7) 0.0586(4) Uani 1 1 d . . . . .
O2 O 0.37094(15) -0.0674(3) 0.15782(8) 0.0794(6) Uani 1 1 d . . . . .
Cl1 Cl 0.14277(7) 0.04288(18) 0.09109(5) 0.1131(4) Uani 1 1 d . . . . .
H2 H 0.817(2) 0.003(4) 0.1075(15) 0.079(8) Uiso 1 1 d . . . . .
H3 H 0.963(2) -0.150(5) 0.1701(15) 0.085(10) Uiso 1 1 d . . . . .
H3N H 0.4103(17) 0.077(4) 0.0231(13) 0.057(7) Uiso 1 1 d . . . . .
H4 H 1.003(3) -0.171(7) 0.288(2) 0.149(15) Uiso 1 1 d . . . . .
H5 H 0.896(2) -0.021(5) 0.3515(17) 0.105(11) Uiso 1 1 d . . . . .
H6 H 0.745(2) 0.129(5) 0.2869(13) 0.073(9) Uiso 1 1 d . . . . .
H10A H 0.681(2) 0.606(5) 0.1672(15) 0.087(9) Uiso 1 1 d . . . . .
H10B H 0.751(3) 0.489(6) 0.238(2) 0.131(14) Uiso 1 1 d . . . . .
H10C H 0.645(3) 0.588(6) 0.2311(18) 0.112(13) Uiso 1 1 d . . . . .
H11A H 0.390(2) 0.420(5) 0.1534(16) 0.091(10) Uiso 1 1 d . . . . .
H11B H 0.462(3) 0.454(7) 0.222(2) 0.131(14) Uiso 1 1 d . . . . .
H11C H 0.472(3) 0.589(7) 0.1610(19) 0.119(15) Uiso 1 1 d . . . . .
H15 H 0.047(3) -0.260(5) 0.0040(16) 0.100(11) Uiso 1 1 d . . . . .
H16 H 0.092(3) -0.542(6) -0.0641(17) 0.112(12) Uiso 1 1 d . . . . .
H17 H 0.257(2) -0.582(5) -0.0560(15) 0.091(10) Uiso 1 1 d . . . . .
H18 H 0.3824(19) -0.360(4) 0.0099(12) 0.069(7) Uiso 1 1 d . . . . .

loop_
_atom_site_aniso_label
_atom_site_aniso_U_11
_atom_site_aniso_U_22
_atom_site_aniso_U_33
_atom_site_aniso_U_23
_atom_site_aniso_U_13
_atom_site_aniso_U_12
C1 0.0577(13) 0.0491(13) 0.0537(12) 0.0037(11) 0.0028(10) -0.0090(11)
C2 0.0682(17) 0.0628(17) 0.0770(18) -0.0048(14) 0.0124(15) -0.0030(13)
C3 0.0700(19) 0.079(2) 0.128(3) -0.019(2) 0.010(2) 0.0061(17)
C4 0.082(2) 0.075(2) 0.125(3) 0.000(2) -0.026(2) 0.0054(19)
C5 0.094(2) 0.076(2) 0.076(2) 0.0149(17) -0.0196(18) -0.0122(18)
C6 0.0728(17) 0.0698(17) 0.0534(14) 0.0088(13) -0.0002(13) -0.0133(15)
C7 0.0644(14) 0.0527(13) 0.0328(9) 0.0007(9) 0.0065(9) 0.0020(11)
C8 0.0662(14) 0.0592(14) 0.0340(10) 0.0003(10) 0.0021(9) 0.0063(12)
C9 0.0780(16) 0.0563(14) 0.0402(11) 0.0019(10) 0.0034(11) 0.0129(12)
C10 0.122(3) 0.0492(15) 0.0541(14) -0.0033(13) 0.0203(18) -0.0137(16)
C11 0.108(3) 0.091(3) 0.0667(19) -0.0184(19) 0.0005(19) 0.039(2)
C12 0.0681(15) 0.0610(15) 0.0383(10) 0.0013(10) 0.0075(10) 0.0149(12)
C13 0.0650(14) 0.0604(14) 0.0427(11) 0.0047(10) 0.0102(10) 0.0097(12)
C14 0.0678(16) 0.086(2) 0.0617(15) 0.0093(14) 0.0147(13) 0.0149(15)
C15 0.0637(19) 0.119(3) 0.085(2) 0.009(2) 0.0108(17) -0.0053(19)
C16 0.100(3) 0.096(3) 0.0724(19) -0.0017(18) 0.0112(18) -0.024(2)
C17 0.102(3) 0.073(2) 0.0634(16) -0.0088(15) 0.0179(16) -0.0079(18)
C18 0.0744(17) 0.0693(17) 0.0483(12) -0.0007(12) 0.0146(12) 0.0022(14)
N1 0.0641(11) 0.0564(11) 0.0407(9) -0.0039(8) 0.0045(8) 0.0001(10)
N2 0.0780(13) 0.0517(11) 0.0407(9) -0.0044(8) 0.0041(9) 0.0016(10)
N3 0.0625(12) 0.0741(14) 0.0332(9) 0.0004(9) 0.0024(8) 0.0079(10)
O1 0.0711(10) 0.0598(10) 0.0414(7) -0.0057(7) 0.0083(7) 0.0055(8)
O2 0.1055(15) 0.0893(14) 0.0402(8) 0.0023(9) 0.0135(9) -0.0020(12)
Cl1 0.0983(6) 0.1341(8) 0.1078(7) -0.0104(6) 0.0286(5) 0.0496(6)

loop_
_atom_type_symbol
_atom_type_description
_atom_type_scat_dispersion_real
_atom_type_scat_dispersion_imag
_atom_type_scat_source
C C 0.0181 0.0091 'International Tables Vol C Tables 4.2.6.8 and 6.1.1.4'
H H 0.0000 0.0000 'International Tables Vol C Tables 4.2.6.8 and 6.1.1.4'
N N 0.0311 0.0180 'International Tables Vol C Tables 4.2.6.8 and 6.1.1.4'
O O 0.0492 0.0322 'International Tables Vol C Tables 4.2.6.8 and 6.1.1.4'
Cl Cl 0.3639 0.7018 'International Tables Vol C Tables 4.2.6.8 and 6.1.1.4'

loop_
_geom_angle_atom_site_label_1
_geom_angle_atom_site_label_2
_geom_angle_atom_site_label_3
_geom_angle
_geom_angle_site_symmetry_1
_geom_angle_site_symmetry_3
_geom_angle_publ_flag
C2 C1 C6 121.3(3) . . ?
C2 C1 N1 118.6(2) . . ?
C6 C1 N1 120.1(2) . . ?
C1 C2 C3 118.4(3) . . ?
C4 C3 C2 120.4(4) . . ?
C5 C4 C3 120.5(3) . . ?
C4 C5 C6 120.9(3) . . ?
C5 C6 C1 118.5(3) . . ?
O1 C7 N1 124.6(2) . . ?
O1 C7 C8 130.7(2) . . ?
N1 C7 C8 104.68(19) . . ?
C9 C8 N3 128.6(2) . . ?
C9 C8 C7 109.0(2) . . ?
N3 C8 C7 122.1(2) . . ?
N2 C9 C8 109.3(2) . . ?
N2 C9 C11 121.3(2) . . ?
C8 C9 C11 129.4(3) . . ?
O2 C12 N3 123.6(2) . . ?
O2 C12 C13 120.8(2) . . ?
N3 C12 C13 115.51(19) . . ?
C18 C13 C14 117.7(2) . . ?
C18 C13 C12 119.4(2) . . ?
C14 C13 C12 122.6(2) . . ?
C15 C14 C13 120.5(3) . . ?
C15 C14 Cl1 119.8(3) . . ?
C13 C14 Cl1 119.7(2) . . ?
C16 C15 C14 120.2(3) . . ?
C15 C16 C17 120.5(3) . . ?
C16 C17 C18 119.5(3) . . ?
C17 C18 C13 121.5(3) . . ?
C7 N1 N2 109.46(18) . . ?
C7 N1 C1 123.65(19) . . ?
N2 N1 C1 118.09(17) . . ?
C9 N2 N1 107.14(17) . . ?
C9 N2 C10 122.2(2) . . ?
N1 N2 C10 115.5(2) . . ?
C12 N3 C8 121.57(18) . . ?

loop_
_geom_bond_atom_site_label_1
_geom_bond_atom_site_label_2
_geom_bond_distance
_geom_bond_site_symmetry_2
_geom_bond_publ_flag
C1 C2 1.378(4) . ?
C1 C6 1.393(3) . ?
C1 N1 1.422(3) . ?
C2 C3 1.395(4) . ?
C3 C4 1.374(5) . ?
C4 C5 1.358(6) . ?
C5 C6 1.381(4) . ?
C7 O1 1.237(3) . ?
C7 N1 1.392(3) . ?
C7 C8 1.427(3) . ?
C8 C9 1.364(3) . ?
C8 N3 1.417(3) . ?
C9 N2 1.364(3) . ?
C9 C11 1.478(4) . ?
C10 N2 1.473(3) . ?
C12 O2 1.215(3) . ?
C12 N3 1.347(3) . ?
C12 C13 1.502(3) . ?
C13 C18 1.389(3) . ?
C13 C14 1.389(3) . ?
C14 C15 1.389(4) . ?
C14 Cl1 1.735(3) . ?
C15 C16 1.363(5) . ?
C16 C17 1.369(5) . ?
C17 C18 1.380(4) . ?
N1 N2 1.401(3) . ?

loop_
_geom_hbond_atom_site_label_D
_geom_hbond_atom_site_label_H
_geom_hbond_atom_site_label_A
_geom_hbond_distance_DH
_geom_hbond_distance_HA
_geom_hbond_distance_DA
_geom_hbond_angle_DHA
_geom_hbond_site_symmetry_A
_geom_hbond_publ_flag
N3 H3N O1 0.89(2) 1.95(2) 2.833(2) 175(2) 3_655 yes
C10 H10A O1 1.00(3) 2.53(3) 3.479(3) 158(2) 1_565 yes
C10 H10C O2 0.90(4) 2.51(4) 3.037(4) 118(3) 2_655 yes
C11 H11C O2 0.96(4) 2.56(4) 3.233(4) 128(3) 1_565 yes

loop_
_geom_torsion_atom_site_label_1
_geom_torsion_atom_site_label_2
_geom_torsion_atom_site_label_3
_geom_torsion_atom_site_label_4
_geom_torsion
_geom_torsion_site_symmetry_1
_geom_torsion_site_symmetry_2
_geom_torsion_site_symmetry_3
_geom_torsion_site_symmetry_4
_geom_torsion_publ_flag
C6 C1 C2 C3 1.1(4) . . . . ?
N1 C1 C2 C3 -177.6(3) . . . . ?
C1 C2 C3 C4 -1.3(5) . . . . ?
C2 C3 C4 C5 0.4(6) . . . . ?
C3 C4 C5 C6 0.6(6) . . . . ?
C4 C5 C6 C1 -0.8(5) . . . . ?
C2 C1 C6 C5 -0.1(4) . . . . ?
N1 C1 C6 C5 178.6(2) . . . . ?
O1 C7 C8 C9 175.3(2) . . . . ?
N1 C7 C8 C9 -2.9(3) . . . . ?
O1 C7 C8 N3 1.4(4) . . . . ?
N1 C7 C8 N3 -176.8(2) . . . . ?
N3 C8 C9 N2 172.3(2) . . . . ?
C7 C8 C9 N2 -1.1(3) . . . . ?
N3 C8 C9 C11 -6.1(5) . . . . ?
C7 C8 C9 C11 -179.5(3) . . . . ?
O2 C12 C13 C18 -113.0(3) . . . . ?
N3 C12 C13 C18 63.2(3) . . . . ?
O2 C12 C13 C14 59.9(3) . . . . ?
N3 C12 C13 C14 -123.8(3) . . . . ?
C18 C13 C14 C15 -1.0(4) . . . . ?
C12 C13 C14 C15 -174.1(3) . . . . ?
C18 C13 C14 Cl1 179.63(19) . . . . ?
C12 C13 C14 Cl1 6.6(3) . . . . ?
C13 C14 C15 C16 1.7(5) . . . . ?
Cl1 C14 C15 C16 -178.9(3) . . . . ?
C14 C15 C16 C17 -0.9(5) . . . . ?
C15 C16 C17 C18 -0.7(5) . . . . ?
C16 C17 C18 C13 1.5(4) . . . . ?
C14 C13 C18 C17 -0.6(4) . . . . ?
C12 C13 C18 C17 172.7(2) . . . . ?
O1 C7 N1 N2 -172.6(2) . . . . ?
C8 C7 N1 N2 5.7(2) . . . . ?
O1 C7 N1 C1 -26.0(3) . . . . ?
C8 C7 N1 C1 152.3(2) . . . . ?
C2 C1 N1 C7 58.6(3) . . . . ?
C6 C1 N1 C7 -120.1(3) . . . . ?
C2 C1 N1 N2 -157.4(2) . . . . ?
C6 C1 N1 N2 23.9(3) . . . . ?
C8 C9 N2 N1 4.6(3) . . . . ?
C11 C9 N2 N1 -176.8(3) . . . . ?
C8 C9 N2 C10 141.2(2) . . . . ?
C11 C9 N2 C10 -40.2(4) . . . . ?
C7 N1 N2 C9 -6.5(2) . . . . ?
C1 N1 N2 C9 -155.2(2) . . . . ?
C7 N1 N2 C10 -146.4(2) . . . . ?
C1 N1 N2 C10 64.9(3) . . . . ?
O2 C12 N3 C8 12.8(4) . . . . ?
C13 C12 N3 C8 -163.3(2) . . . . ?
C9 C8 N3 C12 -70.6(3) . . . . ?
C7 C8 N3 C12 102.1(3) . . . . ?
